data_1514155
loop_
_publ_author_name
'McKellar, Scott C.'
'Graham, Alexander J.'
'Allan, David R.'
'Mohideen, M Infas H'
'Morris, Russell E.'
'Moggach, Stephen A.'

_publ_section_title
;
 The effect of pressure on the post-synthetic modification of a nanoporous
 metal-organic framework.
;
_journal_issue 8
_journal_name_full Nanoscale
_journal_page_first 4163
_journal_page_last 4173
_journal_paper_doi 10.1039/c3nr04161a
_journal_volume 6
_journal_year 2014
_chemical_formula_moiety 'C30 H24 Cu3 O21.(CH3)2CHOH'
_chemical_formula_sum 'C33 H32 Cu3 O22'
_chemical_formula_weight 971.23
_space_group_IT_number 164
_symmetry_cell_setting trigonal
_symmetry_space_group_name_Hall '-P 3 2"'
_symmetry_space_group_name_H-M 'P -3 m 1'
_atom_sites_solution_hydrogens difmap
_atom_sites_solution_primary other
_audit_creation_date 12-10-02
_audit_creation_method CRYSTALS_ver_14.40
_cell_angle_alpha 90
_cell_angle_beta 90
_cell_angle_gamma 120
_cell_formula_units_Z 2
_cell_length_a 18.577(2)
_cell_length_b 18.577(2)
_cell_length_c 6.8406(9)
_cell_measurement_reflns_used 1156
_cell_measurement_temperature 293
_cell_measurement_theta_max 16
_cell_measurement_theta_min 2
_cell_volume 2044.4(4)
_computing_cell_refinement 'USER DEFINED CELL REFINEMENT'
_computing_data_collection 'USER DEFINED DATA COLLECTION'
_computing_data_reduction 'USER DEFINED DATA REDUCTION'
_computing_molecular_graphics 'CAMERON (Watkin et al., 1996)'
_computing_publication_material 'CRYSTALS (Betteridge et al., 2003)'
_computing_structure_refinement 'CRYSTALS (Betteridge et al., 2003)'
_computing_structure_solution 'USER DEFINED STRUCTURE SOLUTION'
_diffrn_ambient_temperature 293
_diffrn_measured_fraction_theta_full 0.745
_diffrn_measured_fraction_theta_max 0.743
_diffrn_measurement_device Area
_diffrn_measurement_device_type 'Rigaku Saturn 724+'
_diffrn_measurement_method \w
_diffrn_radiation_monochromator graphite
_diffrn_radiation_type synchrotron
_diffrn_radiation_wavelength 0.48590
_diffrn_reflns_av_R_equivalents 0.1356
_diffrn_reflns_limit_h_max 0
_diffrn_reflns_limit_h_min -17
_diffrn_reflns_limit_k_max 20
_diffrn_reflns_limit_k_min 0
_diffrn_reflns_limit_l_max 7
_diffrn_reflns_limit_l_min 0
_diffrn_reflns_number 4771
_diffrn_reflns_theta_full 15.436
_diffrn_reflns_theta_max 15.751
_diffrn_reflns_theta_min 0.865
_diffrn_standards_number 0
_exptl_absorpt_coefficient_mu 0.534
_exptl_absorpt_correction_T_max 0.85
_exptl_absorpt_correction_T_min 0.72
_exptl_absorpt_correction_type multi-scan
_exptl_absorpt_process_details 'SADABS (Siemens, 1996)'
_exptl_crystal_colour crystal
_exptl_crystal_density_diffrn 1.578
_exptl_crystal_density_method 'not measured'
_exptl_crystal_description block
_exptl_crystal_F_000 986
_exptl_crystal_size_max 0.200
_exptl_crystal_size_mid 0.200
_exptl_crystal_size_min 0.100
_platon_squeeze_details
;
see above for details
;
_refine_diff_density_max 0.76
_refine_diff_density_min -0.74
_refine_ls_extinction_method None
_refine_ls_goodness_of_fit_ref 0.9858
_refine_ls_hydrogen_treatment noref
_refine_ls_matrix_type full
_refine_ls_number_parameters 94
_refine_ls_number_reflns 822
_refine_ls_number_restraints 116
_refine_ls_R_factor_all 0.1221
_refine_ls_R_factor_gt 0.0678
_refine_ls_shift/su_max 0.0004119
_refine_ls_shift/su_mean 0.0000092
_refine_ls_structure_factor_coef Fsqd
_refine_ls_weighting_details
;
 Method= Quasi-Unit weights 
 W = 1.0 or 1./2F 
;
_refine_ls_weighting_scheme calc
_refine_ls_wR_factor_all 0.2159
_refine_ls_wR_factor_gt 0.1562
_refine_ls_wR_factor_ref 0.2159
_reflns_limit_h_max 0
_reflns_limit_h_min -17
_reflns_limit_k_max 20
_reflns_limit_k_min 0
_reflns_limit_l_max 7
_reflns_limit_l_min 0
_reflns_number_gt 470
_reflns_number_total 830
_reflns_threshold_expression I>2.0\s(I)
_oxford_diffrn_Wilson_B_factor 0.00
_oxford_diffrn_Wilson_scale 0.00
_oxford_refine_ls_r_factor_ref 0.1221
_oxford_refine_ls_scale 0.2659(10)
_oxford_reflns_number_all 822
_oxford_reflns_threshold_expression_ref I>-10.0\s(I)
_cod_data_source_file c3nr04161a2.cif
_cod_data_source_block st1006
_cod_depositor_comments
;
The following automatic conversions were performed:

'_atom_sites_solution_primary' value 'Other' changed to 'other'
according to
/usr/data/users/saulius/crontab/automatic-downloads/current/RSC/lib/dictionaries/cif_core.dic
dictionary named 'cif_core.dic' version 2.4.2 from 2011-04-26.

Automatic conversion script
Id: cif_fix_values 2281 2013-09-26 08:29:07Z andrius 
;
_cod_original_sg_symbol_H-M 'P -3 m 1 '
_cod_database_code 1514155

loop_
_symmetry_equiv_pos_as_xyz
x,y,z
-x,-y,-z
-y,x-y,z
y,-x+y,-z
-x+y,-x,z
x-y,x,-z
-x+y,y,z
x-y,-y,-z
x,x-y,z
-x,-x+y,-z
-y,-x,z
y,x,-z

loop_
_atom_site_label
_atom_site_type_symbol
_atom_site_fract_x
_atom_site_fract_y
_atom_site_fract_z
_atom_site_U_iso_or_equiv
_atom_site_occupancy
_atom_site_adp_type
_atom_site_refinement_flags_posn
_atom_site_refinement_flags_adp
Cu1 Cu 0.52351(6) 0.47649(6) 0.3438(3) 0.0294 1.0000 Uani S T
O1 O 0.2840(9) 0.2017(6) 1.2531(16) 0.1046 1.0000 Uani D U
O2 O 0.4801(6) 0.3708(5) 0.4832(10) 0.0507 1.0000 Uani D U
O3 O 0.4401(6) 0.4101(5) 0.7498(10) 0.0507 1.0000 Uani D U
O4 O 0.5624(4) 0.4376(4) 0.0877(16) 0.0546 1.0000 Uani S T
H42 H 0.5243 0.4176 0.0130 0.0600 1.0000 Uiso . .
C1 C 0.3036(14) 0.1518(7) 1.182(2) 0.0703 1.0000 Uani DS TU
C2 C 0.3542(11) 0.1771(5) 1.0019(18) 0.0470 1.0000 Uani DS TU
C3 C 0.3775(8) 0.2540(5) 0.9154(13) 0.0491 1.0000 Uani D U
C4 C 0.4224(7) 0.2761(4) 0.7433(11) 0.0378 1.0000 Uani D U
C5 C 0.4403(10) 0.2202(5) 0.6521(16) 0.0375 1.0000 Uani DS TU
C6 C 0.4486(7) 0.3584(4) 0.6501(10) 0.0334 1.0000 Uani D U
C7 C 0.232(2) 0.1864(16) 1.420(4) 0.1106 0.5000 Uani D U
H31 H 0.3675 0.2921 0.9788 0.0600 1.0000 Uiso . .
H51 H 0.4740 0.2370 0.5324 0.0600 1.0000 Uiso . .
H71 H 0.2296 0.2348 1.4452 0.1264 0.5000 Uiso . .
H72 H 0.2650 0.1790 1.5331 0.1264 0.5000 Uiso . .
H73 H 0.1818 0.1371 1.4057 0.1264 0.5000 Uiso . .

loop_
_atom_site_aniso_label
_atom_site_aniso_U_11
_atom_site_aniso_U_22
_atom_site_aniso_U_33
_atom_site_aniso_U_23
_atom_site_aniso_U_13
_atom_site_aniso_U_12
Cu1 0.0305(9) 0.0305(9) 0.0327(10) 0.0009(4) -0.0009(4) 0.0192(9)
O1 0.138(11) 0.093(8) 0.113(8) 0.017(7) 0.069(7) 0.081(8)
O2 0.077(7) 0.044(5) 0.046(4) 0.006(3) 0.023(4) 0.040(5)
O3 0.080(7) 0.040(4) 0.044(4) 0.007(4) 0.020(4) 0.040(5)
O4 0.059(6) 0.059(6) 0.041(6) 0.003(3) -0.003(3) 0.025(7)
C1 0.098(14) 0.055(5) 0.072(11) 0.023(5) 0.045(9) 0.049(7)
C2 0.057(10) 0.042(4) 0.047(8) 0.006(3) 0.013(6) 0.029(5)
C3 0.067(8) 0.050(6) 0.044(6) 0.010(4) 0.013(5) 0.040(6)
C4 0.045(6) 0.030(4) 0.038(5) -0.005(3) 0.000(4) 0.018(5)
C5 0.045(10) 0.033(4) 0.039(8) 0.002(3) 0.004(6) 0.023(5)
C6 0.036(6) 0.037(4) 0.035(4) 0.000(3) 0.003(4) 0.024(5)
C7 0.13(2) 0.120(19) 0.083(17) -0.023(11) 0.043(11) 0.066(18)

loop_
_atom_type_symbol
_atom_type_scat_dispersion_real
_atom_type_scat_dispersion_imag
_atom_type_scat_Cromer_Mann_a1
_atom_type_scat_Cromer_Mann_b1
_atom_type_scat_Cromer_Mann_a2
_atom_type_scat_Cromer_Mann_b2
_atom_type_scat_Cromer_Mann_a3
_atom_type_scat_Cromer_Mann_b3
_atom_type_scat_Cromer_Mann_a4
_atom_type_scat_Cromer_Mann_b4
_atom_type_scat_Cromer_Mann_c
_atom_type_scat_source
C 0.0010 0.0010 2.3100 20.8439 1.0200 10.2075 1.5886 0.5687 0.8650 51.6512 0.2156 'International Tables Vol C 4.2.6.8 and 6.1.1.4'
H 0.0000 0.0000 0.4930 10.5109 0.3229 26.1257 0.1402 3.1424 0.0408 57.7998 0.0030 'International Tables Vol C 4.2.6.8 and 6.1.1.4'
O 0.0040 0.0030 3.0485 13.2771 2.2868 5.7011 1.5463 0.3239 0.8670 32.9089 0.2508 'International Tables Vol C 4.2.6.8 and 6.1.1.4'
Cu 0.2950 0.6370 13.3380 3.5828 7.1676 0.2470 5.6158 11.3966 1.6735 64.8126 1.1910 'International Tables Vol C 4.2.6.8 and 6.1.1.4'

loop_
_geom_angle_atom_site_label_1
_geom_angle_site_symmetry_1
_geom_angle_atom_site_label_2
_geom_angle_atom_site_label_3
_geom_angle_site_symmetry_3
_geom_angle
_geom_angle_publ_flag
O3 12_556 Cu1 O3 2_666 89.8(5) yes
O3 12_556 Cu1 O2 11_665 168.5(3) yes
O3 2_666 Cu1 O2 11_665 88.9(4) yes
O3 12_556 Cu1 Cu1 2_666 84.4(2) yes
O3 2_666 Cu1 Cu1 2_666 84.4(2) yes
O2 11_665 Cu1 Cu1 2_666 84.2(2) yes
O3 12_556 Cu1 O2 . 88.9(4) yes
O3 2_666 Cu1 O2 . 168.5(3) yes
O2 11_665 Cu1 O2 . 90.1(5) yes
Cu1 2_666 Cu1 O2 . 84.18(19) yes
O3 12_556 Cu1 O4 . 95.8(3) yes
O3 2_666 Cu1 O4 . 95.8(3) yes
O2 11_665 Cu1 O4 . 95.7(3) yes
Cu1 2_666 Cu1 O4 . 179.8(4) yes
O2 . Cu1 O4 . 95.7(3) yes
C1 . O1 C7 . 125.6(8) yes
Cu1 . O2 C6 . 123.3(5) yes
Cu1 2_666 O3 C6 . 122.4(5) yes
Cu1 . O4 H42 11_665 108.0 no
Cu1 . O4 H42 . 108.0 no
H42 11_665 O4 H42 . 85.1 no
O1 . C1 O1 9_555 124.7(7) yes
O1 . C1 C2 . 117.6(3) yes
O1 9_555 C1 C2 . 117.6(3) yes
C1 . C2 C3 9_555 120.0(3) yes
C1 . C2 C3 . 120.0(3) yes
C3 9_555 C2 C3 . 119.9(6) yes
C2 . C3 C4 . 119.7(5) yes
C2 . C3 H31 . 120.3 no
C4 . C3 H31 . 119.8 no
C3 . C4 C5 . 119.8(5) yes
C3 . C4 C6 . 120.3(4) yes
C5 . C4 C6 . 119.8(4) yes
C4 . C5 C4 9_555 120.6(6) yes
C4 . C5 H51 . 119.3 no
C4 9_555 C5 H51 . 119.3 no
C4 . C6 O2 . 117.4(5) yes
C4 . C6 O3 . 116.8(5) yes
O2 . C6 O3 . 125.7(5) yes
O1 . C7 H71 12_558 132.6 no
O1 . C7 C7 12_558 144.0(19) yes
H71 12_558 C7 C7 12_558 27.3 no
O1 . C7 H71 . 107.8 no
H71 12_558 C7 H71 . 39.5 no
C7 12_558 C7 H71 . 36.2 no
O1 . C7 H72 . 103.5 no
H71 12_558 C7 H72 . 71.8 no
C7 12_558 C7 H72 . 93.2 no
H71 . C7 H72 . 107.6 no
O1 . C7 H73 . 110.8 no
H71 12_558 C7 H73 . 115.3 no
C7 12_558 C7 H73 . 93.1 no
H71 . C7 H73 . 117.6 no
H72 . C7 H73 . 108.4 no
C7 12_558 H71 H71 12_558 50.9 no
C7 12_558 H71 C7 . 116.5 no
H71 12_558 H71 C7 . 89.6 no

loop_
_geom_bond_atom_site_label_1
_geom_bond_atom_site_label_2
_geom_bond_site_symmetry_2
_geom_bond_distance
_geom_bond_publ_flag
Cu1 O3 12_556 1.970(7) yes
Cu1 O3 2_666 1.970(7) yes
Cu1 O2 11_665 1.957(7) yes
Cu1 Cu1 2_666 2.618(4) yes
Cu1 O2 . 1.957(7) yes
Cu1 O4 . 2.154(12) yes
O1 C1 . 1.252(7) yes
O1 C7 . 1.431(9) yes
O2 C6 . 1.251(7) yes
O3 C6 . 1.250(7) yes
O4 H42 11_665 0.798 no
O4 H42 . 0.798 no
C1 C2 . 1.476(8) yes
C2 C3 9_555 1.401(6) yes
C2 C3 . 1.401(6) yes
C3 C4 . 1.381(7) yes
C3 H31 . 0.924 no
C4 C5 . 1.387(6) yes
C4 C6 . 1.496(7) yes
C5 H51 . 0.981 no
C7 H71 12_558 1.206 no
C7 C7 12_558 1.83(3) yes
C7 H71 . 0.936 no
C7 H72 . 1.039 no
C7 H73 . 0.928 no
H71 H71 12_558 0.767 no

loop_
_platon_squeeze_void_nr
_platon_squeeze_void_average_x
_platon_squeeze_void_average_y
_platon_squeeze_void_average_z
_platon_squeeze_void_volume
_platon_squeeze_void_count_electrons
_platon_squeeze_void_content
1 0.000 0.000 -0.008 201 64 ' '
2 0.333 0.667 -0.046 140 14 ' '
3 0.667 0.333 0.000 140 14 ' '
